data_4030994
loop_
_publ_author_name
'Engel-Andreasen, Jens'
'Wich, Kathrine'
'Laursen, Jonas S.'
'Harris, Pernille'
'Olsen, Christian A.'

_publ_section_title
;
 Effects of thionation and fluorination on cis-trans isomerization in
 tertiary amides: an investigation of N-alkylglycine (peptoid) rotamers.
;
_journal_issue 11
_journal_name_full 'The Journal of organic chemistry'
_journal_page_first 5415
_journal_page_last 5427
_journal_paper_doi 10.1021/acs.joc.5b00048
_journal_volume 80
_journal_year 2015
_chemical_formula_moiety 'C19 H20 F2 N2 O S'
_chemical_formula_sum 'C19 H20 F2 N2 O S'
_chemical_formula_weight 362.43
_chemical_name_systematic
;
 ?
;
_space_group_crystal_system orthorhombic
_space_group_IT_number 19
_space_group_name_Hall 'P 2ac 2ab'
_space_group_name_H-M_alt 'P 21 21 21'
_symmetry_space_group_name_Hall 'P 2ac 2ab'
_symmetry_space_group_name_H-M 'P 21 21 21'
_atom_sites_solution_hydrogens geom
_atom_sites_solution_primary direct
_audit_creation_date 2014-11-25
_audit_creation_method
;
Olex2 1.2
(compiled 2014.11.21 svn.r3092 for OlexSys, GUI svn.r4949)
;
_cell_angle_alpha 90
_cell_angle_beta 90
_cell_angle_gamma 90
_cell_formula_units_Z 4
_cell_length_a 9.31801(6)
_cell_length_b 10.65613(7)
_cell_length_c 18.11473(12)
_cell_measurement_reflns_used 28236
_cell_measurement_temperature 120.3(6)
_cell_measurement_theta_max 73.8420
_cell_measurement_theta_min 2.4280
_cell_volume 1798.68(2)
_computing_cell_refinement
;
CrysAlisPro, Agilent Technologies,
Version 1.171.37.34 (release 22-05-2014 CrysAlis171 .NET)
(compiled May 22 2014,16:03:01)
;
_computing_data_collection
;
CrysAlisPro, Agilent Technologies,
Version 1.171.37.34 (release 22-05-2014 CrysAlis171 .NET)
(compiled May 22 2014,16:03:01)
;
_computing_data_reduction
;
CrysAlisPro, Agilent Technologies,
Version 1.171.37.34 (release 22-05-2014 CrysAlis171 .NET)
(compiled May 22 2014,16:03:01)
;
_computing_molecular_graphics 'Olex2 (Dolomanov et al., 2009)'
_computing_publication_material 'Olex2 (Dolomanov et al., 2009)'
_computing_structure_refinement 'ShelXL (Sheldrick, 2008)'
_computing_structure_solution 'ShelXS (Sheldrick, 2008)'
_diffrn_ambient_environment N~2~
_diffrn_ambient_temperature 120.3(6)
_diffrn_detector 'CCD plate'
_diffrn_detector_area_resol_mean 5.3073
_diffrn_detector_type Atlas
_diffrn_measured_fraction_theta_full 0.998
_diffrn_measured_fraction_theta_max 0.997
_diffrn_measurement_details
;
  1 omega  -96.00   -2.00   1.0000    1.0000
omega____ theta____ kappa____ phi______ frames
    -      -40.8054  125.0000   30.0000 94

  2 omega  -50.00   33.00   1.0000    1.0000
omega____ theta____ kappa____ phi______ frames
    -      -40.8054   38.0000   60.0000 83

  3 omega -114.00  -13.00   1.0000    1.0000
omega____ theta____ kappa____ phi______ frames
    -      -40.8054  -57.0000  -90.0000 101

  4 omega    1.00   82.00   1.0000    1.0000
omega____ theta____ kappa____ phi______ frames
    -       40.8054  -99.0000  -90.0000 81

  5 omega   13.00  114.00   1.0000    1.0000
omega____ theta____ kappa____ phi______ frames
    -       40.8054   57.0000 -120.0000 101

  6 omega   79.00  178.00   1.0000    1.0000
omega____ theta____ kappa____ phi______ frames
    -      106.6310   55.0000 -160.0221 99

  7 omega   94.00  178.00   1.0000    1.0000
omega____ theta____ kappa____ phi______ frames
    -      106.6310  125.0000   90.0000 84

  8 omega   78.00  178.00   1.0000    1.0000
omega____ theta____ kappa____ phi______ frames
    -      106.6310   61.0000 -150.0000 100

  9 omega   34.00   99.00   1.0000    1.0000
omega____ theta____ kappa____ phi______ frames
    -      106.6310  -45.0000  150.0000 65

 10 omega   78.00  178.00   1.0000    1.0000
omega____ theta____ kappa____ phi______ frames
    -      106.6310   30.0000  -90.0000 100

 11 omega   81.00  178.00   1.0000    1.0000
omega____ theta____ kappa____ phi______ frames
    -      106.6310   45.0000 -120.0000 97

 12 omega   34.00  111.00   1.0000    1.0000
omega____ theta____ kappa____ phi______ frames
    -      106.6310  -54.0000  -53.0000 77

 13 omega   30.00   91.00   1.0000    1.0000
omega____ theta____ kappa____ phi______ frames
    -      106.6310  -30.0000  120.0000 61

 14 omega   34.00   99.00   1.0000    1.0000
omega____ theta____ kappa____ phi______ frames
    -      106.6310  -45.0000 -150.0000 65

 15 omega   25.00  159.00   1.0000    1.0000
omega____ theta____ kappa____ phi______ frames
    -      106.6310  -15.0000  150.0000 134

 16 omega   54.00  178.00   1.0000    1.0000
omega____ theta____ kappa____ phi______ frames
    -      106.6310   15.0000   90.0000 124

 17 omega   30.00   91.00   1.0000    1.0000
omega____ theta____ kappa____ phi______ frames
    -      106.6310  -30.0000   60.0000 61

 18 omega   81.00  178.00   1.0000    1.0000
omega____ theta____ kappa____ phi______ frames
    -      106.6310   45.0000 -180.0000 97

 19 omega   74.00  178.00   1.0000    1.0000
omega____ theta____ kappa____ phi______ frames
    -      106.6310   77.0000 -150.0000 104

 20 omega   78.00  178.00   1.0000    1.0000
omega____ theta____ kappa____ phi______ frames
    -      106.6310   30.0000 -180.0000 100

 21 omega   74.00  178.00   1.0000    1.0000
omega____ theta____ kappa____ phi______ frames
    -      106.6310   77.0000 -180.0000 104

 22 omega   75.00  178.00   1.0000    1.0000
omega____ theta____ kappa____ phi______ frames
    -      106.6310   74.0000  160.7930 103

 23 omega   78.00  178.00   1.0000    1.0000
omega____ theta____ kappa____ phi______ frames
    -      106.6310   30.0000 -120.0000 100

 24 omega   74.00  178.00   1.0000    1.0000
omega____ theta____ kappa____ phi______ frames
    -      106.6310   77.0000  150.0000 104

 25 omega   78.00  178.00   1.0000    1.0000
omega____ theta____ kappa____ phi______ frames
    -      106.6310   59.0000  155.9149 100

 26 omega -114.00  -13.00   1.0000    1.0000
omega____ theta____ kappa____ phi______ frames
    -      -40.8054  -57.0000  -30.0000 101

 27 omega -114.00  -10.00   1.0000    1.0000
omega____ theta____ kappa____ phi______ frames
    -      -40.8054  -68.0000  149.0000 104

 28 omega -117.00   -8.00   1.0000    1.0000
omega____ theta____ kappa____ phi______ frames
    -      -40.8054  -77.0000   60.0000 109

 29 omega    8.00  117.00   1.0000    1.0000
omega____ theta____ kappa____ phi______ frames
    -       40.8054   77.0000   90.0000 109

 30 omega    8.00  117.00   1.0000    1.0000
omega____ theta____ kappa____ phi______ frames
    -       40.8054   77.0000  -60.0000 109

 31 omega    8.00  117.00   1.0000    1.0000
omega____ theta____ kappa____ phi______ frames
    -       40.8054   77.0000    0.0000 109

 32 omega    1.00   82.00   1.0000    1.0000
omega____ theta____ kappa____ phi______ frames
    -       40.8054  -99.0000 -180.0000 81

 33 omega   33.00  122.00   1.0000    1.0000
omega____ theta____ kappa____ phi______ frames
    -      106.6310 -125.0000 -180.0000 89
;
_diffrn_measurement_device 'four-circle diffractometer'
_diffrn_measurement_device_type 'SuperNova, Dual, Cu at zero, Atlas'
_diffrn_measurement_method '\w scans'
_diffrn_orient_matrix_UB_11 0.0787191000
_diffrn_orient_matrix_UB_12 -0.0892318000
_diffrn_orient_matrix_UB_13 -0.0533198000
_diffrn_orient_matrix_UB_21 -0.1433262000
_diffrn_orient_matrix_UB_22 -0.0303075000
_diffrn_orient_matrix_UB_23 -0.0383805000
_diffrn_orient_matrix_UB_31 0.0243196000
_diffrn_orient_matrix_UB_32 0.1096628000
_diffrn_orient_matrix_UB_33 -0.0539952000
_diffrn_radiation_monochromator mirror
_diffrn_radiation_probe x-ray
_diffrn_radiation_type CuK\a
_diffrn_radiation_wavelength 1.54184
_diffrn_reflns_av_R_equivalents 0.0392
_diffrn_reflns_av_unetI/netI 0.0141
_diffrn_reflns_laue_measured_fraction_full 0.998
_diffrn_reflns_laue_measured_fraction_max 0.997
_diffrn_reflns_limit_h_max 11
_diffrn_reflns_limit_h_min -11
_diffrn_reflns_limit_k_max 13
_diffrn_reflns_limit_k_min -13
_diffrn_reflns_limit_l_max 21
_diffrn_reflns_limit_l_min -22
_diffrn_reflns_number 33997
_diffrn_reflns_point_group_measured_fraction_full 0.999
_diffrn_reflns_point_group_measured_fraction_max 0.995
_diffrn_reflns_theta_full 67.684
_diffrn_reflns_theta_max 73.996
_diffrn_reflns_theta_min 4.815
_diffrn_source 'sealed X-ray tube'
_diffrn_source_type 'SuperNova (Cu) X-ray Source'
_exptl_absorpt_coefficient_mu 1.854
_exptl_absorpt_correction_T_max 1.00000
_exptl_absorpt_correction_T_min 0.56513
_exptl_absorpt_correction_type multi-scan
_exptl_absorpt_process_details
;
CrysAlisPro, Agilent Technologies,
Version 1.171.37.34 (release 22-05-2014 CrysAlis171 .NET)
(compiled May 22 2014,16:03:01)
Empirical absorption correction using spherical harmonics,
 implemented in SCALE3 ABSPACK scaling algorithm.
;
_exptl_crystal_colour colourless
_exptl_crystal_colour_primary colourless
_exptl_crystal_density_diffrn 1.338
_exptl_crystal_description irregular
_exptl_crystal_F_000 760
_exptl_crystal_size_max 0.44
_exptl_crystal_size_mid 0.316
_exptl_crystal_size_min 0.173
_refine_diff_density_max 0.153
_refine_diff_density_min -0.175
_refine_diff_density_rms 0.034
_refine_ls_abs_structure_details
;
 Flack x determined using 1529 quotients [(I+)-(I-)]/[(I+)+(I-)]
 (Parsons and Flack (2004), Acta Cryst. A60, s61).
;
_refine_ls_abs_structure_Flack 0.002(4)
_refine_ls_extinction_method none
_refine_ls_goodness_of_fit_ref 1.088
_refine_ls_hydrogen_treatment constr
_refine_ls_matrix_type full
_refine_ls_number_parameters 228
_refine_ls_number_reflns 3644
_refine_ls_number_restraints 0
_refine_ls_restrained_S_all 1.088
_refine_ls_R_factor_all 0.0243
_refine_ls_R_factor_gt 0.0240
_refine_ls_shift/su_max 0.000
_refine_ls_shift/su_mean 0.000
_refine_ls_structure_factor_coef Fsqd
_refine_ls_weighting_details
;
 w=1/[\s^2^(Fo^2^)+(0.0345P)^2^+0.3592P]
 where P=(Fo^2^+2Fc^2^)/3
;
_refine_ls_weighting_scheme calc
_refine_ls_wR_factor_gt 0.0634
_refine_ls_wR_factor_ref 0.0635
_reflns_Friedel_coverage 0.740
_reflns_friedel_fraction_full 1.000
_reflns_friedel_fraction_max 0.994
_reflns_number_gt 3604
_reflns_number_total 3644
_reflns_threshold_expression 'I > 2\s(I)'
_cod_data_source_file jo5b00048_si_002.cif
_cod_data_source_block compound_12
_cod_depositor_comments 'Adding full bibliography for 4030982--4030996.cif.'
_cod_database_code 4030994
_shelxl_version_number 2013-2
_chemical_oxdiff_formula 'C19 H20 F2 N2 O1 S1'
_shelx_space_group_comment
;
The symmetry employed for this shelxl refinement is uniquely defined
by the following loop, which should always be used as a source of
symmetry information in preference to the above space-group names.
They are only intended as comments.
;
_reflns_odcompleteness_completeness 99.89
_reflns_odcompleteness_iscentric 1
_reflns_odcompleteness_theta 66.97
_olex2_refinement_description
;
1. Fixed Uiso
 At 1.2 times of:
  All C(H) groups, All C(H,H) groups
 At 1.5 times of:
  All C(H,H,H) groups
2.a Ternary CH refined with riding coordinates:
 C1(H1), C7(H7)
2.b Secondary CH2 refined with riding coordinates:
 C3(H3A,H3B)
2.c Aromatic/amide H refined with riding coordinates:
 C11(H11), C9(H9), C19(H19), C10(H10), C18(H18), C15(H15), C17(H17), C13(H13),
 C12(H12), C16(H16)
2.d Idealised Me refined as rotating group:
 C6(H6A,H6B,H6C), C5(H5A,H5B,H5C)
;
_olex2_submission_special_instructions 'No special instructions were received'

loop_
_space_group_symop_operation_xyz
'x, y, z'
'-x+1/2, -y, z+1/2'
'x+1/2, -y+1/2, -z'
'-x, y+1/2, -z+1/2'

loop_
_atom_site_label
_atom_site_type_symbol
_atom_site_fract_x
_atom_site_fract_y
_atom_site_fract_z
_atom_site_U_iso_or_equiv
_atom_site_adp_type
_atom_site_occupancy
_atom_site_site_symmetry_order
_atom_site_calc_flag
_atom_site_refinement_flags_posn
S1 S 0.71560(5) 0.19536(4) 0.09125(3) 0.02623(11) Uani 1 1 d .
F1 F 0.26582(12) 0.20669(12) 0.11313(7) 0.0365(3) Uani 1 1 d .
C8 C 0.78998(18) 0.30824(15) 0.29779(9) 0.0181(3) Uani 1 1 d .
N1 N 0.56388(15) 0.30473(13) 0.22374(7) 0.0181(3) Uani 1 1 d .
F2 F 0.29262(12) 0.39566(11) 0.15706(7) 0.0344(3) Uani 1 1 d .
N2 N 0.83659(16) 0.42123(13) 0.09638(8) 0.0230(3) Uani 1 1 d .
O1 O 0.40379(14) 0.14441(13) 0.23138(7) 0.0286(3) Uani 1 1 d .
C11 C 1.06234(19) 0.41548(18) 0.31253(10) 0.0271(4) Uani 1 1 d .
H11 H 1.1528 0.4515 0.3172 0.033 Uiso 1 1 calc R
C9 C 0.91022(18) 0.24877(17) 0.26859(10) 0.0224(3) Uani 1 1 d .
H9 H 0.8997 0.1728 0.2439 0.027 Uiso 1 1 calc R
C19 C 0.45495(19) 0.34728(16) 0.37238(9) 0.0225(3) Uani 1 1 d .
H19 H 0.4389 0.4103 0.3378 0.027 Uiso 1 1 calc R
C4 C 0.73615(18) 0.34377(16) 0.12051(8) 0.0186(3) Uani 1 1 d .
C10 C 1.04611(19) 0.30177(18) 0.27586(11) 0.0268(4) Uani 1 1 d .
H10 H 1.1258 0.2612 0.2562 0.032 Uiso 1 1 calc R
C18 C 0.3792(2) 0.34751(19) 0.43886(10) 0.0273(4) Uani 1 1 d .
H18 H 0.3126 0.4105 0.4483 0.033 Uiso 1 1 calc R
C3 C 0.63283(17) 0.39880(16) 0.17768(9) 0.0178(3) Uani 1 1 d .
H3A H 0.6853 0.4564 0.2091 0.021 Uiso 1 1 calc R
H3B H 0.5593 0.4465 0.1522 0.021 Uiso 1 1 calc R
C14 C 0.55412(17) 0.25340(15) 0.35765(9) 0.0179(3) Uani 1 1 d .
C1 C 0.36550(19) 0.29102(18) 0.13380(10) 0.0259(4) Uani 1 1 d .
H1 H 0.4303 0.3111 0.0928 0.031 Uiso 1 1 calc R
C15 C 0.57824(17) 0.16091(15) 0.41057(9) 0.0208(3) Uani 1 1 d .
H15 H 0.6456 0.0984 0.4015 0.025 Uiso 1 1 calc R
C7 C 0.64302(17) 0.24882(15) 0.28715(9) 0.0175(3) Uani 1 1 d .
H7 H 0.6588 0.1601 0.2755 0.021 Uiso 1 1 calc R
C17 C 0.4028(2) 0.2543(2) 0.49083(10) 0.0281(4) Uani 1 1 d .
H17 H 0.3518 0.2543 0.5350 0.034 Uiso 1 1 calc R
C13 C 0.80763(18) 0.42161(16) 0.33521(9) 0.0209(3) Uani 1 1 d .
H13 H 0.7283 0.4617 0.3556 0.025 Uiso 1 1 calc R
C2 C 0.44922(19) 0.23785(16) 0.20044(9) 0.0214(3) Uani 1 1 d .
C12 C 0.9430(2) 0.47499(16) 0.34219(10) 0.0240(4) Uani 1 1 d .
H12 H 0.9537 0.5510 0.3668 0.029 Uiso 1 1 calc R
C6 C 0.9487(2) 0.3802(2) 0.04517(11) 0.0364(5) Uani 1 1 d .
H6A H 0.9507 0.2902 0.0434 0.055 Uiso 1 1 calc GR
H6B H 1.0401 0.4109 0.0617 0.055 Uiso 1 1 calc GR
H6C H 0.9289 0.4127 -0.0032 0.055 Uiso 1 1 calc GR
C5 C 0.8498(2) 0.55146(18) 0.12163(12) 0.0321(4) Uani 1 1 d .
H5A H 0.7560 0.5855 0.1306 0.048 Uiso 1 1 calc GR
H5B H 0.8974 0.6003 0.0844 0.048 Uiso 1 1 calc GR
H5C H 0.9048 0.5538 0.1664 0.048 Uiso 1 1 calc GR
C16 C 0.5029(2) 0.16098(18) 0.47669(9) 0.0260(4) Uani 1 1 d .
H16 H 0.5194 0.0985 0.5115 0.031 Uiso 1 1 calc R

loop_
_atom_site_aniso_label
_atom_site_aniso_U_11
_atom_site_aniso_U_22
_atom_site_aniso_U_33
_atom_site_aniso_U_23
_atom_site_aniso_U_13
_atom_site_aniso_U_12
S1 0.0321(2) 0.0192(2) 0.0273(2) -0.00653(16) -0.00026(18) -0.00087(17)
F1 0.0331(6) 0.0396(6) 0.0367(6) 0.0102(5) -0.0151(5) -0.0157(5)
C8 0.0177(7) 0.0178(7) 0.0189(7) 0.0043(6) -0.0002(6) 0.0001(7)
N1 0.0179(6) 0.0173(6) 0.0192(6) 0.0031(5) 0.0004(5) -0.0031(6)
F2 0.0249(5) 0.0332(6) 0.0452(6) 0.0104(5) -0.0015(5) 0.0026(5)
N2 0.0235(7) 0.0231(7) 0.0222(7) -0.0004(6) 0.0056(6) -0.0030(6)
O1 0.0301(7) 0.0275(7) 0.0283(6) 0.0087(5) -0.0052(5) -0.0125(5)
C11 0.0160(8) 0.0310(10) 0.0342(9) 0.0124(7) -0.0042(7) -0.0035(7)
C9 0.0209(8) 0.0212(8) 0.0252(8) 0.0033(7) 0.0015(7) 0.0034(7)
C19 0.0212(8) 0.0218(8) 0.0245(8) 0.0021(7) 0.0007(7) 0.0004(7)
C4 0.0192(8) 0.0197(8) 0.0168(7) 0.0014(6) -0.0029(6) -0.0002(6)
C10 0.0183(8) 0.0280(9) 0.0340(9) 0.0081(8) 0.0046(7) 0.0049(7)
C18 0.0222(9) 0.0294(9) 0.0304(9) -0.0041(8) 0.0047(7) 0.0022(7)
C3 0.0183(7) 0.0151(7) 0.0199(7) 0.0018(6) 0.0010(6) -0.0018(6)
C14 0.0157(7) 0.0179(7) 0.0202(7) -0.0003(6) -0.0006(6) -0.0047(6)
C1 0.0215(8) 0.0270(9) 0.0293(9) 0.0075(7) -0.0035(7) -0.0068(7)
C15 0.0196(8) 0.0200(8) 0.0228(7) 0.0008(6) -0.0011(7) -0.0010(6)
C7 0.0187(7) 0.0148(7) 0.0189(7) 0.0012(6) -0.0003(6) 0.0001(6)
C17 0.0252(9) 0.0373(10) 0.0219(8) -0.0019(8) 0.0051(7) -0.0048(8)
C13 0.0183(8) 0.0212(8) 0.0231(8) 0.0012(6) 0.0004(6) -0.0002(6)
C2 0.0200(8) 0.0226(8) 0.0216(8) 0.0029(6) -0.0001(6) -0.0028(7)
C12 0.0241(8) 0.0214(8) 0.0265(8) 0.0044(7) -0.0045(7) -0.0042(7)
C6 0.0323(10) 0.0426(12) 0.0344(10) -0.0050(9) 0.0156(9) -0.0058(9)
C5 0.0328(10) 0.0247(9) 0.0390(11) -0.0007(8) 0.0087(9) -0.0117(8)
C16 0.0279(9) 0.0297(9) 0.0204(8) 0.0050(7) -0.0014(7) -0.0058(7)

loop_
_atom_type_symbol
_atom_type_description
_atom_type_scat_dispersion_real
_atom_type_scat_dispersion_imag
_atom_type_scat_source
C C 0.0181 0.0091 'International Tables Vol C Tables 4.2.6.8 and 6.1.1.4'
H H 0.0000 0.0000 'International Tables Vol C Tables 4.2.6.8 and 6.1.1.4'
N N 0.0311 0.0180 'International Tables Vol C Tables 4.2.6.8 and 6.1.1.4'
O O 0.0492 0.0322 'International Tables Vol C Tables 4.2.6.8 and 6.1.1.4'
F F 0.0727 0.0534 'International Tables Vol C Tables 4.2.6.8 and 6.1.1.4'
S S 0.3331 0.5567 'International Tables Vol C Tables 4.2.6.8 and 6.1.1.4'

loop_
_geom_angle_atom_site_label_1
_geom_angle_atom_site_label_2
_geom_angle_atom_site_label_3
_geom_angle
C9 C8 C7 119.15(14)
C9 C8 C13 118.96(16)
C13 C8 C7 121.89(15)
C3 N1 C7 119.97(13)
C2 N1 C3 122.24(14)
C2 N1 C7 114.92(13)
C4 N2 C6 121.89(15)
C4 N2 C5 123.18(15)
C6 N2 C5 114.84(15)
C10 C11 H11 120.1
C12 C11 H11 120.1
C12 C11 C10 119.73(16)
C8 C9 H9 119.6
C8 C9 C10 120.75(17)
C10 C9 H9 119.6
C18 C19 H19 119.9
C14 C19 H19 119.9
C14 C19 C18 120.25(16)
N2 C4 S1 124.36(13)
N2 C4 C3 115.45(14)
C3 C4 S1 120.18(12)
C11 C10 C9 119.84(16)
C11 C10 H10 120.1
C9 C10 H10 120.1
C19 C18 H18 119.9
C17 C18 C19 120.30(17)
C17 C18 H18 119.9
N1 C3 C4 113.71(14)
N1 C3 H3A 108.8
N1 C3 H3B 108.8
C4 C3 H3A 108.8
C4 C3 H3B 108.8
H3A C3 H3B 107.7
C19 C14 C15 119.02(15)
C19 C14 C7 123.13(15)
C15 C14 C7 117.81(14)
F1 C1 F2 106.66(14)
F1 C1 H1 111.1
F1 C1 C2 108.73(14)
F2 C1 H1 111.1
F2 C1 C2 107.94(15)
C2 C1 H1 111.1
C14 C15 H15 119.6
C16 C15 C14 120.77(16)
C16 C15 H15 119.6
C8 C7 C14 111.73(13)
C8 C7 H7 107.1
N1 C7 C8 112.15(13)
N1 C7 C14 111.38(13)
N1 C7 H7 107.1
C14 C7 H7 107.1
C18 C17 H17 120.2
C18 C17 C16 119.67(17)
C16 C17 H17 120.2
C8 C13 H13 119.8
C12 C13 C8 120.38(16)
C12 C13 H13 119.8
N1 C2 C1 116.72(14)
O1 C2 N1 124.18(16)
O1 C2 C1 118.93(16)
C11 C12 C13 120.33(16)
C11 C12 H12 119.8
C13 C12 H12 119.8
N2 C6 H6A 109.5
N2 C6 H6B 109.5
N2 C6 H6C 109.5
H6A C6 H6B 109.5
H6A C6 H6C 109.5
H6B C6 H6C 109.5
N2 C5 H5A 109.5
N2 C5 H5B 109.5
N2 C5 H5C 109.5
H5A C5 H5B 109.5
H5A C5 H5C 109.5
H5B C5 H5C 109.5
C15 C16 H16 120.0
C17 C16 C15 119.98(16)
C17 C16 H16 120.0

loop_
_geom_bond_atom_site_label_1
_geom_bond_atom_site_label_2
_geom_bond_distance
S1 C4 1.6789(17)
F1 C1 1.345(2)
C8 C9 1.392(2)
C8 C7 1.521(2)
C8 C13 1.395(2)
N1 C3 1.454(2)
N1 C7 1.489(2)
N1 C2 1.352(2)
F2 C1 1.372(2)
N2 C4 1.322(2)
N2 C6 1.464(2)
N2 C5 1.466(2)
O1 C2 1.218(2)
C11 H11 0.9300
C11 C10 1.390(3)
C11 C12 1.388(3)
C9 H9 0.9300
C9 C10 1.393(2)
C19 H19 0.9300
C19 C18 1.396(2)
C19 C14 1.388(2)
C4 C3 1.531(2)
C10 H10 0.9300
C18 H18 0.9300
C18 C17 1.386(3)
C3 H3A 0.9700
C3 H3B 0.9700
C14 C15 1.393(2)
C14 C7 1.523(2)
C1 H1 0.9800
C1 C2 1.545(2)
C15 H15 0.9300
C15 C16 1.388(2)
C7 H7 0.9800
C17 H17 0.9300
C17 C16 1.387(3)
C13 H13 0.9300
C13 C12 1.389(2)
C12 H12 0.9300
C6 H6A 0.9600
C6 H6B 0.9600
C6 H6C 0.9600
C5 H5A 0.9600
C5 H5B 0.9600
C5 H5C 0.9600
C16 H16 0.9300

loop_
_geom_torsion_atom_site_label_1
_geom_torsion_atom_site_label_2
_geom_torsion_atom_site_label_3
_geom_torsion_atom_site_label_4
_geom_torsion
S1 C4 C3 N1 24.40(19)
F1 C1 C2 N1 173.32(15)
F1 C1 C2 O1 -11.3(2)
C8 C9 C10 C11 -0.1(3)
C8 C13 C12 C11 -0.6(3)
F2 C1 C2 N1 -71.35(19)
F2 C1 C2 O1 104.04(18)
N2 C4 C3 N1 -156.84(14)
C9 C8 C7 N1 -97.39(17)
C9 C8 C7 C14 136.74(16)
C9 C8 C13 C12 0.9(2)
C19 C18 C17 C16 0.4(3)
C19 C14 C15 C16 1.0(2)
C19 C14 C7 C8 95.37(18)
C19 C14 C7 N1 -30.9(2)
C10 C11 C12 C13 -0.2(3)
C18 C19 C14 C15 -1.0(2)
C18 C19 C14 C7 -178.56(16)
C18 C17 C16 C15 -0.3(3)
C3 N1 C7 C8 3.8(2)
C3 N1 C7 C14 129.90(15)
C3 N1 C2 O1 166.78(17)
C3 N1 C2 C1 -18.1(2)
C14 C19 C18 C17 0.3(3)
C14 C15 C16 C17 -0.4(3)
C15 C14 C7 C8 -82.26(18)
C15 C14 C7 N1 151.45(14)
C7 C8 C9 C10 178.60(16)
C7 C8 C13 C12 -178.24(15)
C7 N1 C3 C4 79.56(17)
C7 N1 C2 O1 6.0(2)
C7 N1 C2 C1 -178.88(14)
C7 C14 C15 C16 178.76(15)
C13 C8 C9 C10 -0.6(2)
C13 C8 C7 N1 81.79(18)
C13 C8 C7 C14 -44.1(2)
C2 N1 C3 C4 -80.28(19)
C2 N1 C7 C8 165.10(14)
C2 N1 C7 C14 -68.85(18)
C12 C11 C10 C9 0.5(3)
C6 N2 C4 S1 -5.2(2)
C6 N2 C4 C3 176.10(16)
C5 N2 C4 S1 178.46(14)
C5 N2 C4 C3 -0.2(2)
